data_2223997
loop_
_publ_author_name
'Wen, Liyuan'
'Yin, Handong'
'Wang, Chuanhua'

_publ_section_title
;
 Bis(2-amino-4-chlorobenzoato)triphenylantimony(V)
;
_journal_coeditor_code RZ2373
_journal_issue 11
_journal_name_full 'Acta Crystallographica Section E'
_journal_page_first m1442
_journal_paper_doi 10.1107/S160053680904358X
_journal_volume 65
_journal_year 2009
_chemical_formula_iupac '[Sb (C6 H5)3 (C7 H5 Cl N O2)2]'
_chemical_formula_moiety 'C32 H25 Cl2 N2 O4 Sb'
_chemical_formula_sum 'C32 H25 Cl2 N2 O4 Sb'
_chemical_formula_weight 694.20
_chemical_name_systematic
;
Bis(2-amino-4-chlorobenzoato)triphenylantimony(V)
;
_space_group_IT_number 43
_symmetry_cell_setting orthorhombic
_symmetry_space_group_name_Hall 'F 2 -2d'
_symmetry_space_group_name_H-M 'F d d 2'
_atom_sites_solution_hydrogens geom
_atom_sites_solution_primary direct
_atom_sites_solution_secondary difmap
_audit_creation_method SHELXL-97
_cell_angle_alpha 90.00
_cell_angle_beta 90.00
_cell_angle_gamma 90.00
_cell_formula_units_Z 8
_cell_length_a 13.0168(13)
_cell_length_b 20.298(2)
_cell_length_c 21.849(3)
_cell_measurement_reflns_used 3849
_cell_measurement_temperature 298(2)
_cell_measurement_theta_max 26.768
_cell_measurement_theta_min 2.740
_cell_volume 5772.8(11)
_computing_cell_refinement 'SAINT (Siemens, 1996)'
_computing_data_collection 'SMART (Siemens, 1996)'
_computing_data_reduction 'SAINT (Siemens, 1996)'
_computing_molecular_graphics 'SHELXTL (Sheldrick, 2008)'
_computing_publication_material 'SHELXTL (Sheldrick, 2008)'
_computing_structure_refinement 'SHELXL97 (Sheldrick, 2008)'
_computing_structure_solution 'SHELXS97 (Sheldrick, 2008)'
_diffrn_ambient_temperature 298(2)
_diffrn_measured_fraction_theta_full 0.997
_diffrn_measured_fraction_theta_max 0.997
_diffrn_measurement_device_type 'Siemens SMART CCD area-detector'
_diffrn_measurement_method '\f and \w'
_diffrn_radiation_monochromator graphite
_diffrn_radiation_source 'fine-focus sealed tube'
_diffrn_radiation_type MoK\a
_diffrn_radiation_wavelength 0.71073
_diffrn_reflns_av_R_equivalents 0.0191
_diffrn_reflns_av_sigmaI/netI 0.0281
_diffrn_reflns_limit_h_max 11
_diffrn_reflns_limit_h_min -15
_diffrn_reflns_limit_k_max 22
_diffrn_reflns_limit_k_min -24
_diffrn_reflns_limit_l_max 24
_diffrn_reflns_limit_l_min -25
_diffrn_reflns_number 5819
_diffrn_reflns_theta_full 25.01
_diffrn_reflns_theta_max 25.01
_diffrn_reflns_theta_min 2.08
_exptl_absorpt_coefficient_mu 1.182
_exptl_absorpt_correction_T_max 0.6689
_exptl_absorpt_correction_T_min 0.6557
_exptl_absorpt_correction_type multi-scan
_exptl_absorpt_process_details '(SADABS; Sheldrick, 1996)'
_exptl_crystal_colour colourless
_exptl_crystal_density_diffrn 1.597
_exptl_crystal_density_method 'not measured'
_exptl_crystal_description block
_exptl_crystal_F_000 2784
_exptl_crystal_size_max 0.39
_exptl_crystal_size_mid 0.38
_exptl_crystal_size_min 0.37
_refine_diff_density_max 0.345
_refine_diff_density_min -0.254
_refine_ls_abs_structure_details 'Flack (1983), 1181 Friedel pairs'
_refine_ls_abs_structure_Flack -0.02(2)
_refine_ls_extinction_method none
_refine_ls_goodness_of_fit_ref 1.114
_refine_ls_hydrogen_treatment constr
_refine_ls_matrix_type full
_refine_ls_number_parameters 187
_refine_ls_number_reflns 2493
_refine_ls_number_restraints 1
_refine_ls_restrained_S_all 1.113
_refine_ls_R_factor_all 0.0281
_refine_ls_R_factor_gt 0.0211
_refine_ls_shift/su_max 0.000
_refine_ls_shift/su_mean 0.000
_refine_ls_structure_factor_coef Fsqd
_refine_ls_weighting_details 'calc w=1/[\s^2^(Fo^2^)+(0.0236P)^2^+0.2508P] where P=(Fo^2^+2Fc^2^)/3'
_refine_ls_weighting_scheme calc
_refine_ls_wR_factor_gt 0.0463
_refine_ls_wR_factor_ref 0.0505
_reflns_number_gt 2222
_reflns_number_total 2493
_reflns_threshold_expression I>2\s(I)
_cod_data_source_file rz2373.cif
_cod_data_source_block I
_cod_database_code 2223997
_cod_database_fobs_code 2223997

loop_
_symmetry_equiv_pos_as_xyz
'x, y, z'
'-x, -y, z'
'x+1/4, -y+1/4, z+1/4'
'-x+1/4, y+1/4, z+1/4'
'x, y+1/2, z+1/2'
'-x, -y+1/2, z+1/2'
'x+1/4, -y+3/4, z+3/4'
'-x+1/4, y+3/4, z+3/4'
'x+1/2, y, z+1/2'
'-x+1/2, -y, z+1/2'
'x+3/4, -y+1/4, z+3/4'
'-x+3/4, y+1/4, z+3/4'
'x+1/2, y+1/2, z'
'-x+1/2, -y+1/2, z'
'x+3/4, -y+3/4, z+1/4'
'-x+3/4, y+3/4, z+1/4'

loop_
_atom_site_type_symbol
_atom_site_label
_atom_site_fract_x
_atom_site_fract_y
_atom_site_fract_z
_atom_site_U_iso_or_equiv
_atom_site_adp_type
_atom_site_calc_flag
_atom_site_refinement_flags
_atom_site_occupancy
_atom_site_disorder_assembly
_atom_site_disorder_group
Sb Sb1 0.0000 0.0000 0.024065(19) 0.03974(9) Uani d S 1 . .
Cl Cl1 0.64382(7) 0.11557(6) 0.05169(7) 0.0943(4) Uani d . 1 . .
N N1 0.3358(3) 0.0520(3) 0.17751(19) 0.0964(16) Uani d . 1 . .
H H1A 0.2733 0.0395 0.1828 0.116 Uiso calc R 1 . .
H H1B 0.3762 0.0559 0.2084 0.116 Uiso calc R 1 . .
O O1 0.15241(14) 0.03663(11) 0.01894(11) 0.0483(5) Uani d . 1 . .
O O2 0.15456(18) 0.03090(13) 0.12027(11) 0.0561(6) Uani d . 1 . .
C C1 0.1992(2) 0.04151(16) 0.07150(17) 0.0450(8) Uani d . 1 . .
C C2 0.3091(2) 0.06030(15) 0.06822(16) 0.0448(8) Uani d . 1 . .
C C3 0.3705(3) 0.06552(19) 0.12053(19) 0.0576(9) Uani d . 1 . .
C C4 0.4750(3) 0.0831(2) 0.1132(2) 0.0675(12) Uani d . 1 . .
H H4 0.5173 0.0862 0.1474 0.081 Uiso calc R 1 . .
C C5 0.5136(3) 0.0953(2) 0.0574(3) 0.0626(13) Uani d . 1 . .
C C6 0.4552(4) 0.0923(2) 0.0053(2) 0.0665(14) Uani d . 1 . .
H H6 0.4827 0.1026 -0.0329 0.080 Uiso calc R 1 . .
C C7 0.3533(3) 0.0734(2) 0.01176(19) 0.0613(10) Uani d . 1 . .
H H7 0.3130 0.0693 -0.0232 0.074 Uiso calc R 1 . .
C C8 -0.0531(2) 0.09057(16) 0.05826(17) 0.0436(8) Uani d . 1 . .
C C9 -0.0934(2) 0.13384(17) 0.01584(19) 0.0552(9) Uani d . 1 . .
H H9 -0.0985 0.1214 -0.0250 0.066 Uiso calc R 1 . .
C C10 -0.1264(3) 0.19567(18) 0.0339(2) 0.0695(11) Uani d . 1 . .
H H10 -0.1519 0.2251 0.0051 0.083 Uiso calc R 1 . .
C C11 -0.1215(3) 0.2135(2) 0.0937(3) 0.0705(12) Uani d . 1 . .
H H11 -0.1443 0.2549 0.1058 0.085 Uiso calc R 1 . .
C C12 -0.0830(3) 0.1705(2) 0.1366(2) 0.0671(13) Uani d . 1 . .
H H12 -0.0798 0.1832 0.1774 0.081 Uiso calc R 1 . .
C C13 -0.0492(3) 0.10877(18) 0.11947(17) 0.0549(9) Uani d . 1 . .
H H13 -0.0241 0.0796 0.1487 0.066 Uiso calc R 1 . .
C C14 0.0000 0.0000 -0.07304(19) 0.0384(10) Uani d S 1 . .
C C15 0.0908(2) 0.0031(2) -0.10502(17) 0.0586(10) Uani d . 1 . .
H H15 0.1527 0.0057 -0.0839 0.070 Uiso calc R 1 . .
C C16 0.0907(3) 0.0024(2) -0.16793(18) 0.0699(12) Uani d . 1 . .
H H16 0.1525 0.0036 -0.1893 0.084 Uiso calc R 1 . .
C C17 0.0000 0.0000 -0.1989(2) 0.0627(15) Uani d S 1 . .
H H17 0.0000 0.0000 -0.2415 0.075 Uiso calc SR 1 . .

loop_
_atom_site_aniso_label
_atom_site_aniso_U_11
_atom_site_aniso_U_22
_atom_site_aniso_U_33
_atom_site_aniso_U_12
_atom_site_aniso_U_13
_atom_site_aniso_U_23
Sb1 0.03262(12) 0.04916(15) 0.03746(14) 0.00228(16) 0.000 0.000
Cl1 0.0427(5) 0.0907(8) 0.1495(13) -0.0156(5) 0.0057(6) -0.0279(9)
N1 0.059(2) 0.183(5) 0.048(3) 0.000(3) -0.0108(18) 0.003(3)
O1 0.0361(10) 0.0658(13) 0.0429(13) -0.0046(10) -0.0065(11) -0.0040(13)
O2 0.0472(13) 0.0755(16) 0.0455(14) -0.0046(12) 0.0037(11) 0.0019(13)
C1 0.0366(16) 0.049(2) 0.049(2) 0.0028(14) -0.0051(16) -0.0044(17)
C2 0.0375(17) 0.0476(19) 0.049(2) 0.0028(13) -0.0048(15) -0.0028(16)
C3 0.045(2) 0.072(2) 0.056(2) 0.0052(17) -0.0088(18) -0.008(2)
C4 0.048(2) 0.072(3) 0.082(3) 0.0027(18) -0.021(2) -0.016(2)
C5 0.044(2) 0.057(2) 0.087(4) -0.0050(16) 0.005(2) -0.015(2)
C6 0.048(3) 0.085(3) 0.067(3) -0.010(2) 0.010(2) -0.008(2)
C7 0.047(2) 0.075(3) 0.063(3) -0.0070(18) 0.0008(18) -0.009(2)
C8 0.0297(15) 0.050(2) 0.051(2) 0.0031(14) 0.0057(15) -0.0010(17)
C9 0.0478(18) 0.058(2) 0.059(2) 0.0043(15) -0.0086(17) -0.0025(19)
C10 0.056(2) 0.055(2) 0.098(4) 0.0121(16) -0.006(2) 0.002(3)
C11 0.052(2) 0.057(3) 0.103(4) 0.0004(19) 0.010(2) -0.013(3)
C12 0.061(2) 0.072(3) 0.067(3) -0.005(2) 0.012(2) -0.024(3)
C13 0.053(2) 0.059(2) 0.053(2) 0.0042(16) 0.0027(18) -0.0049(19)
C14 0.038(2) 0.046(2) 0.031(2) 0.0020(19) 0.000 0.000
C15 0.0319(17) 0.099(3) 0.045(2) -0.0012(18) -0.0007(15) -0.009(2)
C16 0.046(2) 0.119(4) 0.045(2) 0.004(2) 0.0090(17) -0.003(2)
C17 0.062(3) 0.095(4) 0.031(3) 0.013(3) 0.000 0.000

loop_
_atom_type_symbol
_atom_type_description
_atom_type_scat_dispersion_real
_atom_type_scat_dispersion_imag
_atom_type_scat_source
C C 0.0033 0.0016 'International Tables Vol C Tables 4.2.6.8 and 6.1.1.4'
H H 0.0000 0.0000 'International Tables Vol C Tables 4.2.6.8 and 6.1.1.4'
N N 0.0061 0.0033 'International Tables Vol C Tables 4.2.6.8 and 6.1.1.4'
O O 0.0106 0.0060 'International Tables Vol C Tables 4.2.6.8 and 6.1.1.4'
Sb Sb -0.5866 1.5461 'International Tables Vol C Tables 4.2.6.8 and 6.1.1.4'
Cl Cl 0.1484 0.1585 'International Tables Vol C Tables 4.2.6.8 and 6.1.1.4'

loop_
_geom_angle_atom_site_label_1
_geom_angle_atom_site_label_2
_geom_angle_atom_site_label_3
_geom_angle_site_symmetry_1
_geom_angle_site_symmetry_3
_geom_angle
_geom_angle_publ_flag
C8 Sb1 C8 2 . 138.3(2) ?
C8 Sb1 C14 2 . 110.83(10) ?
C8 Sb1 C14 . . 110.83(10) ?
C8 Sb1 O1 2 . 91.03(10) ?
C8 Sb1 O1 . . 91.12(10) ?
C14 Sb1 O1 . . 86.98(6) ?
C8 Sb1 O1 2 2 91.12(10) ?
C8 Sb1 O1 . 2 91.03(10) ?
C14 Sb1 O1 . 2 86.98(6) ?
O1 Sb1 O1 . 2 173.95(13) ?
C3 N1 H1A . . 120.0 ?
C3 N1 H1B . . 120.0 ?
H1A N1 H1B . . 120.0 ?
C1 O1 Sb1 . . 114.6(2) ?
O2 C1 O1 . . 121.9(3) ?
O2 C1 C2 . . 122.8(3) ?
O1 C1 C2 . . 115.3(3) ?
C7 C2 C3 . . 118.4(3) ?
C7 C2 C1 . . 119.5(3) ?
C3 C2 C1 . . 122.1(3) ?
N1 C3 C2 . . 123.1(3) ?
N1 C3 C4 . . 118.4(4) ?
C2 C3 C4 . . 118.4(4) ?
C5 C4 C3 . . 120.6(4) ?
C5 C4 H4 . . 119.7 ?
C3 C4 H4 . . 119.7 ?
C4 C5 C6 . . 122.7(4) ?
C4 C5 Cl1 . . 118.1(4) ?
C6 C5 Cl1 . . 119.2(4) ?
C5 C6 C7 . . 117.2(4) ?
C5 C6 H6 . . 121.4 ?
C7 C6 H6 . . 121.4 ?
C2 C7 C6 . . 122.7(4) ?
C2 C7 H7 . . 118.6 ?
C6 C7 H7 . . 118.6 ?
C9 C8 C13 . . 119.4(3) ?
C9 C8 Sb1 . . 116.3(3) ?
C13 C8 Sb1 . . 124.3(3) ?
C8 C9 C10 . . 120.2(4) ?
C8 C9 H9 . . 119.9 ?
C10 C9 H9 . . 119.9 ?
C11 C10 C9 . . 120.1(4) ?
C11 C10 H10 . . 119.9 ?
C9 C10 H10 . . 119.9 ?
C10 C11 C12 . . 120.2(4) ?
C10 C11 H11 . . 119.9 ?
C12 C11 H11 . . 119.9 ?
C11 C12 C13 . . 120.6(4) ?
C11 C12 H12 . . 119.7 ?
C13 C12 H12 . . 119.7 ?
C12 C13 C8 . . 119.4(4) ?
C12 C13 H13 . . 120.3 ?
C8 C13 H13 . . 120.3 ?
C15 C14 C15 2 . 118.9(4) ?
C15 C14 Sb1 2 . 120.6(2) ?
C15 C14 Sb1 . . 120.6(2) ?
C14 C15 C16 . . 120.5(3) ?
C14 C15 H15 . . 119.8 ?
C16 C15 H15 . . 119.8 ?
C17 C16 C15 . . 119.9(4) ?
C17 C16 H16 . . 120.1 ?
C15 C16 H16 . . 120.1 ?
C16 C17 C16 . 2 120.4(5) ?
C16 C17 H17 . . 119.8 ?
C16 C17 H17 2 . 119.8 ?

loop_
_geom_bond_atom_site_label_1
_geom_bond_atom_site_label_2
_geom_bond_site_symmetry_2
_geom_bond_distance
_geom_bond_publ_flag
Sb1 C8 2 2.101(3) ?
Sb1 C8 . 2.101(3) ?
Sb1 C14 . 2.122(4) ?
Sb1 O1 . 2.1217(19) ?
Sb1 O1 2 2.1217(19) ?
Cl1 C5 . 1.749(4) ?
N1 C3 . 1.352(5) ?
N1 H1A . 0.8600 ?
N1 H1B . 0.8600 ?
O1 C1 . 1.304(4) ?
O2 C1 . 1.233(4) ?
C1 C2 . 1.482(4) ?
C2 C7 . 1.387(5) ?
C2 C3 . 1.399(5) ?
C3 C4 . 1.416(5) ?
C4 C5 . 1.341(7) ?
C4 H4 . 0.9300 ?
C5 C6 . 1.372(6) ?
C6 C7 . 1.389(6) ?
C6 H6 . 0.9300 ?
C7 H7 . 0.9300 ?
C8 C9 . 1.381(5) ?
C8 C13 . 1.388(5) ?
C9 C10 . 1.384(5) ?
C9 H9 . 0.9300 ?
C10 C11 . 1.357(6) ?
C10 H10 . 0.9300 ?
C11 C12 . 1.373(6) ?
C11 H11 . 0.9300 ?
C12 C13 . 1.380(5) ?
C12 H12 . 0.9300 ?
C13 H13 . 0.9300 ?
C14 C15 2 1.374(4) ?
C14 C15 . 1.374(4) ?
C15 C16 . 1.375(5) ?
C15 H15 . 0.9300 ?
C16 C17 . 1.362(5) ?
C16 H16 . 0.9300 ?
C17 C16 2 1.362(5) ?
C17 H17 . 0.9300 ?

loop_
_geom_hbond_atom_site_label_D
_geom_hbond_atom_site_label_H
_geom_hbond_atom_site_label_A
_geom_hbond_site_symmetry_A
_geom_hbond_distance_DH
_geom_hbond_distance_HA
_geom_hbond_distance_DA
_geom_hbond_angle_DHA
N1 H1A O2 . 0.86 2.07 2.704(5) 130
C15 H15 O1 . 0.93 2.33 2.905(4) 119
